data_7050774
loop_
_publ_author_name
'In\'es Garc\'ia-Seijo, M.'
'Habtemariam, Abraha'
'Parsons, Simon'
'Gould, R. O.'
'Esther Garc\'ia-Fern\'andez, M.'

_publ_section_title
;
 Reactivity of a cationic square-planar palladium(II) chloro complex
 containing bis[2-(diphenylphosphino)ethyl]amine: chloro substitutions
 by anionic ligands and formation of neutral digold(I) compounds
 possessing linear PAuX fragments. The X-Ray crystal structure of
 Au2[Ph2P(CH2)2N(NO)(CH2)2PPh2]Cl2
;
_journal_issue 5
_journal_name_full 'New Journal of Chemistry'
_journal_page_first 636
_journal_paper_doi 10.1039/b109675n
_journal_volume 26
_journal_year 2002
_chemical_formula_moiety 'Pd Cl NH(C2H4PPh2)2 .Cl.H2O'
_chemical_formula_sum 'C28 H31 Cl2 N O P2 Pd'
_chemical_formula_weight 636.78
_chemical_name_systematic
; 
? 
;
_space_group_IT_number 14
_symmetry_cell_setting monoclinic
_symmetry_space_group_name_Hall '-P 2ybc'
_symmetry_space_group_name_H-M 'P 1 21/c 1'
_atom_sites_solution_hydrogens 'geometric, except water hydrogens'
_atom_sites_solution_primary direct
_atom_sites_solution_secondary difmap
_audit_creation_method SHELXL-97
_cell_angle_alpha 90.00
_cell_angle_beta 104.492(2)
_cell_angle_gamma 90.00
_cell_formula_units_Z 8
_cell_length_a 20.245(3)
_cell_length_b 15.725(2)
_cell_length_c 17.788(2)
_cell_measurement_reflns_used 1763
_cell_measurement_temperature 100(2)
_cell_measurement_theta_max 44
_cell_measurement_theta_min 4
_cell_volume 5482.7(12)
_computing_cell_refinement 'Bruker SMART'
_computing_data_collection 'Bruker SMART'
_computing_data_reduction 'Bruker SHELXTL'
_computing_molecular_graphics 'Bruker SHELXTL'
_computing_publication_material 'Bruker SHELXTL'
_computing_structure_refinement 'SHELXL-97 (Sheldrick, 1997)'
_computing_structure_solution 'SHELXS-97 (Sheldrick, 1990)'
_diffrn_ambient_temperature 100(2)
_diffrn_measured_fraction_theta_full 0.996
_diffrn_measured_fraction_theta_max 0.996
_diffrn_measurement_device_type 'SMART APEX CCD area detector'
_diffrn_measurement_method 'phi and omega scans'
_diffrn_radiation_monochromator graphite
_diffrn_radiation_source 'fine-focus sealed tube'
_diffrn_radiation_type MoK\a
_diffrn_radiation_wavelength 0.71073
_diffrn_reflns_av_R_equivalents 0.1300
_diffrn_reflns_av_sigmaI/netI 0.1567
_diffrn_reflns_limit_h_max 25
_diffrn_reflns_limit_h_min -25
_diffrn_reflns_limit_k_max 19
_diffrn_reflns_limit_k_min -19
_diffrn_reflns_limit_l_max 22
_diffrn_reflns_limit_l_min -21
_diffrn_reflns_number 36346
_diffrn_reflns_theta_full 26.39
_diffrn_reflns_theta_max 26.39
_diffrn_reflns_theta_min 1.66
_exptl_absorpt_coefficient_mu 1.011
_exptl_absorpt_correction_T_max 0.928
_exptl_absorpt_correction_T_min 0.756
_exptl_absorpt_correction_type sadabs
_exptl_crystal_colour Colourless
_exptl_crystal_density_diffrn 1.543
_exptl_crystal_density_method 'not measured'
_exptl_crystal_description plate
_exptl_crystal_F_000 2592
_exptl_crystal_size_max 0.14
_exptl_crystal_size_mid 0.10
_exptl_crystal_size_min 0.08
_refine_diff_density_max 0.640
_refine_diff_density_min -1.107
_refine_diff_density_rms 0.132
_refine_ls_extinction_coef 0
_refine_ls_extinction_method none
_refine_ls_goodness_of_fit_ref 0.926
_refine_ls_hydrogen_treatment mixed
_refine_ls_matrix_type full
_refine_ls_number_parameters 647
_refine_ls_number_reflns 11191
_refine_ls_number_restraints 6
_refine_ls_restrained_S_all 0.926
_refine_ls_R_factor_all 0.1447
_refine_ls_R_factor_gt 0.0580
_refine_ls_shift/su_max 0.001
_refine_ls_shift/su_mean 0.000
_refine_ls_structure_factor_coef Fsqd
_refine_ls_weighting_details 'calc w=1/[\s^2^(Fo^2^)+(0.0542P)^2^+0.0000P] where P=(Fo^2^+2Fc^2^)/3'
_refine_ls_weighting_scheme calc
_refine_ls_wR_factor_gt 0.1100
_refine_ls_wR_factor_ref 0.1342
_reflns_number_gt 5662
_reflns_number_total 11191
_reflns_threshold_expression >2sigma(I)
_cod_data_source_file b109675n.txt
_cod_data_source_block pdgshi
_cod_depositor_comments
;
The following automatic conversions were performed:
'_symmetry_cell_setting' value 'Monoclinic' changed to 'monoclinic'
according to '/home/saulius/struct/CIF-dictionaries/cif_core.dic'
dictionary named 'cif_core.dic' version 2.4.1 from 2010-06-29.

Automatic conversion script
Id: cif_fix_enum 1527 2010-12-29 10:47:43Z saulius 
;
_cod_original_cell_volume 5482.8(12)
_cod_original_sg_symbol_H-M P21/c
_cod_database_code 7050774

loop_
_symmetry_equiv_pos_as_xyz
'x, y, z'
'-x, y+1/2, -z+1/2'
'-x, -y, -z'
'x, -y-1/2, z-1/2'

loop_
_atom_site_label
_atom_site_type_symbol
_atom_site_fract_x
_atom_site_fract_y
_atom_site_fract_z
_atom_site_U_iso_or_equiv
_atom_site_adp_type
_atom_site_occupancy
_atom_site_symmetry_multiplicity
_atom_site_calc_flag
_atom_site_refinement_flags
_atom_site_disorder_assembly
_atom_site_disorder_group
Pd1 Pd 0.08860(3) 0.06186(3) 0.30014(3) 0.02081(14) Uani 1 1 d . . .
Cl1 Cl 0.05268(8) -0.06840(10) 0.24507(10) 0.0275(4) Uani 1 1 d . . .
P1A P 0.02321(9) 0.14079(11) 0.20016(10) 0.0217(4) Uani 1 1 d . . .
C1A1 C 0.0322(3) 0.1211(4) 0.1033(4) 0.0213(15) Uani 1 1 d . . .
C1A2 C 0.0865(3) 0.0714(5) 0.0939(4) 0.0326(18) Uani 1 1 d . . .
H1A2 H 0.1171 0.0474 0.1381 0.039 Uiso 1 1 calc R . .
C1A3 C 0.0964(4) 0.0565(5) 0.0210(4) 0.0353(18) Uani 1 1 d . . .
H1A3 H 0.1335 0.0223 0.0152 0.042 Uiso 1 1 calc R . .
C1A4 C 0.0523(3) 0.0914(4) -0.0430(4) 0.0275(17) Uani 1 1 d . . .
H1A4 H 0.0594 0.0819 -0.0932 0.033 Uiso 1 1 calc R . .
C1A5 C -0.0021(4) 0.1401(5) -0.0348(4) 0.041(2) Uani 1 1 d . . .
H1A5 H -0.0325 0.1641 -0.0792 0.049 Uiso 1 1 calc R . .
C1A6 C -0.0122(3) 0.1540(5) 0.0395(4) 0.0314(18) Uani 1 1 d . . .
H1A6 H -0.0502 0.1865 0.0453 0.038 Uiso 1 1 calc R . .
C1B1 C -0.0670(3) 0.1403(4) 0.1947(4) 0.0240(16) Uani 1 1 d . . .
C1B2 C -0.1005(3) 0.0621(4) 0.1866(4) 0.0280(17) Uani 1 1 d . . .
H1B2 H -0.0754 0.0114 0.1844 0.034 Uiso 1 1 calc R . .
C1B3 C -0.1703(3) 0.0572(5) 0.1816(4) 0.0313(17) Uani 1 1 d . . .
H1B3 H -0.1932 0.0039 0.1741 0.038 Uiso 1 1 calc R . .
C1B4 C -0.2058(4) 0.1312(5) 0.1878(4) 0.0326(18) Uani 1 1 d . . .
H1B4 H -0.2533 0.1283 0.1848 0.039 Uiso 1 1 calc R . .
C1B5 C -0.1736(4) 0.2079(5) 0.1980(4) 0.0373(19) Uani 1 1 d . . .
H1B5 H -0.1984 0.2580 0.2029 0.045 Uiso 1 1 calc R . .
C1B6 C -0.1042(3) 0.2125(4) 0.2012(4) 0.0273(17) Uani 1 1 d . . .
H1B6 H -0.0820 0.2662 0.2081 0.033 Uiso 1 1 calc R . .
C2A C 0.0564(3) 0.2466(4) 0.2266(4) 0.0247(16) Uani 1 1 d . . .
H2A1 H 0.0948 0.2583 0.2029 0.030 Uiso 1 1 calc R . .
H2A2 H 0.0203 0.2894 0.2069 0.030 Uiso 1 1 calc R . .
C3A C 0.0808(3) 0.2531(4) 0.3149(4) 0.0284(17) Uani 1 1 d . . .
H3A1 H 0.1063 0.3068 0.3295 0.034 Uiso 1 1 calc R . .
H3A2 H 0.0412 0.2531 0.3381 0.034 Uiso 1 1 calc R . .
N4A N 0.1261(3) 0.1785(3) 0.3447(3) 0.0227(13) Uani 1 1 d . . .
H4A H 0.1644 0.1871 0.3258 0.027 Uiso 1 1 calc R . .
C5A C 0.1525(4) 0.1815(4) 0.4309(3) 0.0300(17) Uani 1 1 d . . .
H5A1 H 0.1140 0.1786 0.4560 0.036 Uiso 1 1 calc R . .
H5A2 H 0.1774 0.2354 0.4465 0.036 Uiso 1 1 calc R . .
C6A C 0.2001(3) 0.1061(4) 0.4563(4) 0.0290(17) Uani 1 1 d . . .
H6A1 H 0.2125 0.1017 0.5136 0.035 Uiso 1 1 calc R . .
H6A2 H 0.2425 0.1145 0.4390 0.035 Uiso 1 1 calc R . .
P7A P 0.15751(9) 0.00858(11) 0.41369(10) 0.0239(4) Uani 1 1 d . . .
C7A1 C 0.1105(3) -0.0365(4) 0.4800(4) 0.0250(16) Uani 1 1 d . . .
C7A2 C 0.0526(4) -0.0814(4) 0.4490(4) 0.0347(18) Uani 1 1 d . . .
H7A2 H 0.0367 -0.0856 0.3942 0.042 Uiso 1 1 calc R . .
C7A3 C 0.0164(4) -0.1209(5) 0.4955(4) 0.042(2) Uani 1 1 d . . .
H7A3 H -0.0238 -0.1523 0.4732 0.050 Uiso 1 1 calc R . .
C7A4 C 0.0405(4) -0.1136(5) 0.5765(4) 0.041(2) Uani 1 1 d . . .
H7A4 H 0.0162 -0.1397 0.6096 0.049 Uiso 1 1 calc R . .
C7A5 C 0.0990(4) -0.0689(5) 0.6076(4) 0.046(2) Uani 1 1 d . . .
H7A5 H 0.1150 -0.0643 0.6624 0.055 Uiso 1 1 calc R . .
C7A6 C 0.1351(4) -0.0304(5) 0.5606(4) 0.042(2) Uani 1 1 d . . .
H7A6 H 0.1760 -0.0003 0.5827 0.050 Uiso 1 1 calc R . .
C7B1 C 0.2243(3) -0.0674(4) 0.4113(4) 0.0249(16) Uani 1 1 d . . .
C7B2 C 0.2546(3) -0.0625(4) 0.3476(4) 0.0272(16) Uani 1 1 d . . .
H7B2 H 0.2385 -0.0218 0.3077 0.033 Uiso 1 1 calc R . .
C7B3 C 0.3070(3) -0.1163(4) 0.3432(4) 0.0292(17) Uani 1 1 d . . .
H7B3 H 0.3283 -0.1117 0.3014 0.035 Uiso 1 1 calc R . .
C7B4 C 0.3286(3) -0.1775(4) 0.4005(4) 0.0307(18) Uani 1 1 d . . .
H7B4 H 0.3639 -0.2159 0.3969 0.037 Uiso 1 1 calc R . .
C7B5 C 0.2992(3) -0.1830(5) 0.4627(4) 0.0311(18) Uani 1 1 d . . .
H7B5 H 0.3150 -0.2244 0.5020 0.037 Uiso 1 1 calc R . .
C7B6 C 0.2472(3) -0.1289(4) 0.4676(4) 0.0303(17) Uani 1 1 d . . .
H7B6 H 0.2267 -0.1336 0.5101 0.036 Uiso 1 1 calc R . .
Pd2 Pd -0.59910(3) 0.08832(3) 0.19765(3) 0.02329(15) Uani 1 1 d . . .
Cl2 Cl -0.55480(9) -0.04198(10) 0.24338(10) 0.0288(4) Uani 1 1 d . . .
P1C P -0.53994(9) 0.16092(11) 0.30604(10) 0.0241(4) Uani 1 1 d . . .
C1C1 C -0.5465(3) 0.1276(4) 0.4017(4) 0.0227(15) Uani 1 1 d . . .
C1C2 C -0.6041(4) 0.0840(4) 0.4085(4) 0.0331(18) Uani 1 1 d . . .
H1C2 H -0.6396 0.0722 0.3636 0.040 Uiso 1 1 calc R . .
C1C3 C -0.6099(4) 0.0577(5) 0.4809(4) 0.0333(18) Uani 1 1 d . . .
H1C3 H -0.6490 0.0267 0.4854 0.040 Uiso 1 1 calc R . .
C1C4 C -0.5594(4) 0.0761(4) 0.5458(4) 0.0328(18) Uani 1 1 d . . .
H1C4 H -0.5639 0.0585 0.5954 0.039 Uiso 1 1 calc R . .
C1C5 C -0.5032(4) 0.1192(5) 0.5401(4) 0.040(2) Uani 1 1 d . . .
H1C5 H -0.4685 0.1317 0.5856 0.048 Uiso 1 1 calc R . .
C1C6 C -0.4960(4) 0.1450(5) 0.4685(4) 0.0358(19) Uani 1 1 d . . .
H1C6 H -0.4562 0.1750 0.4649 0.043 Uiso 1 1 calc R . .
C1D1 C -0.4504(3) 0.1717(4) 0.3127(4) 0.0264(17) Uani 1 1 d . . .
C1D2 C -0.4107(4) 0.0986(5) 0.3127(4) 0.0307(18) Uani 1 1 d . . .
H1D2 H -0.4317 0.0442 0.3089 0.037 Uiso 1 1 calc R . .
C1D3 C -0.3409(4) 0.1047(5) 0.3183(4) 0.039(2) Uani 1 1 d . . .
H1D3 H -0.3145 0.0548 0.3176 0.046 Uiso 1 1 calc R . .
C1D4 C -0.3103(4) 0.1839(5) 0.3247(4) 0.0330(18) Uani 1 1 d . . .
H1D4 H -0.2626 0.1884 0.3301 0.040 Uiso 1 1 calc R . .
C1D5 C -0.3485(4) 0.2557(5) 0.3235(4) 0.0356(19) Uani 1 1 d . . .
H1D5 H -0.3273 0.3099 0.3262 0.043 Uiso 1 1 calc R . .
C1D6 C -0.4186(3) 0.2507(5) 0.3183(4) 0.0298(17) Uani 1 1 d . . .
H1D6 H -0.4444 0.3011 0.3186 0.036 Uiso 1 1 calc R . .
C2C C -0.5786(4) 0.2660(4) 0.2863(4) 0.0291(17) Uani 1 1 d . . .
H2C1 H -0.6203 0.2697 0.3056 0.035 Uiso 1 1 calc R . .
H2C2 H -0.5462 0.3104 0.3124 0.035 Uiso 1 1 calc R . .
C3C C -0.5962(4) 0.2782(4) 0.1982(4) 0.0318(17) Uani 1 1 d . . .
H3C1 H -0.6209 0.3325 0.1840 0.038 Uiso 1 1 calc R . .
H3C2 H -0.5539 0.2799 0.1798 0.038 Uiso 1 1 calc R . .
N4C N -0.6399(3) 0.2055(3) 0.1615(3) 0.0270(14) Uani 1 1 d . . .
H4C H -0.6787 0.2093 0.1803 0.032 Uiso 1 1 calc R . .
C5C C -0.6654(4) 0.2150(5) 0.0756(4) 0.0338(18) Uani 1 1 d . . .
H5C1 H -0.6263 0.2185 0.0515 0.041 Uiso 1 1 calc R . .
H5C2 H -0.6923 0.2680 0.0634 0.041 Uiso 1 1 calc R . .
C6C C -0.7095(3) 0.1390(4) 0.0435(4) 0.0308(18) Uani 1 1 d . . .
H6C1 H -0.7211 0.1403 -0.0139 0.037 Uiso 1 1 calc R . .
H6C2 H -0.7525 0.1413 0.0604 0.037 Uiso 1 1 calc R . .
P7C P -0.66385(9) 0.04134(12) 0.07843(10) 0.0256(4) Uani 1 1 d . . .
C7C1 C -0.7265(3) -0.0395(4) 0.0790(4) 0.0292(17) Uani 1 1 d . . .
C7C2 C -0.7552(3) -0.0468(4) 0.1426(4) 0.0277(17) Uani 1 1 d . . .
H7C2 H -0.7417 -0.0084 0.1850 0.033 Uiso 1 1 calc R . .
C7C3 C -0.8022(3) -0.1083(4) 0.1444(4) 0.0260(16) Uani 1 1 d . . .
H7C3 H -0.8216 -0.1116 0.1877 0.031 Uiso 1 1 calc R . .
C7C4 C -0.8220(3) -0.1659(5) 0.0843(4) 0.0330(18) Uani 1 1 d . . .
H7C4 H -0.8536 -0.2095 0.0873 0.040 Uiso 1 1 calc R . .
C7C5 C -0.7958(3) -0.1601(5) 0.0196(4) 0.0341(19) Uani 1 1 d . . .
H7C5 H -0.8104 -0.1984 -0.0226 0.041 Uiso 1 1 calc R . .
C7C6 C -0.7481(3) -0.0978(5) 0.0173(4) 0.0335(18) Uani 1 1 d . . .
H7C6 H -0.7296 -0.0942 -0.0267 0.040 Uiso 1 1 calc R . .
C7D1 C -0.6207(3) 0.0034(4) 0.0073(4) 0.0264(16) Uani 1 1 d . . .
C7D2 C -0.5751(3) -0.0631(5) 0.0285(4) 0.0323(18) Uani 1 1 d . . .
H7D2 H -0.5637 -0.0827 0.0806 0.039 Uiso 1 1 calc R . .
C7D3 C -0.5457(4) -0.1013(5) -0.0252(4) 0.0372(19) Uani 1 1 d . . .
H7D3 H -0.5150 -0.1474 -0.0099 0.045 Uiso 1 1 calc R . .
C7D4 C -0.5612(4) -0.0721(4) -0.1024(4) 0.0347(18) Uani 1 1 d . . .
H7D4 H -0.5418 -0.0992 -0.1396 0.042 Uiso 1 1 calc R . .
C7D5 C -0.6043(4) -0.0047(5) -0.1235(4) 0.0369(19) Uani 1 1 d . . .
H7D5 H -0.6137 0.0165 -0.1752 0.044 Uiso 1 1 calc R . .
C7D6 C -0.6349(4) 0.0339(5) -0.0689(4) 0.0322(18) Uani 1 1 d . . .
H7D6 H -0.6652 0.0805 -0.0839 0.039 Uiso 1 1 calc R . .
Cl1S Cl 0.26392(11) 0.40667(14) 0.19272(14) 0.0587(6) Uani 1 1 d . . .
Cl2S Cl -0.75615(9) 0.14794(12) 0.25213(10) 0.0335(4) Uani 1 1 d . . .
O1W O 0.2464(3) 0.3213(4) 0.3448(4) 0.0577(17) Uani 1 1 d D . .
H1W1 H 0.259(4) 0.269(2) 0.332(4) 0.04(2) Uiso 1 1 d D . .
H1W2 H 0.240(11) 0.351(6) 0.300(4) 0.40(15) Uiso 1 1 d D . .
O2W O 0.1682(3) 0.2335(4) 0.6026(3) 0.0524(16) Uani 1 1 d D . .
H2W1 H 0.197(2) 0.189(3) 0.618(3) 0.019(19) Uiso 1 1 d D . .
H2W2 H 0.174(12) 0.265(10) 0.646(5) 0.55(19) Uiso 1 1 d D . .

loop_
_atom_site_aniso_label
_atom_site_aniso_U_11
_atom_site_aniso_U_22
_atom_site_aniso_U_33
_atom_site_aniso_U_23
_atom_site_aniso_U_13
_atom_site_aniso_U_12
Pd1 0.0227(3) 0.0233(3) 0.0167(3) 0.0000(2) 0.0054(2) -0.0015(2)
Cl1 0.0336(10) 0.0233(9) 0.0236(9) -0.0004(8) 0.0032(7) -0.0025(8)
P1A 0.0240(10) 0.0238(10) 0.0183(9) -0.0021(8) 0.0072(8) -0.0020(8)
C1A1 0.024(4) 0.017(3) 0.023(4) 0.004(3) 0.006(3) -0.001(3)
C1A2 0.030(4) 0.047(5) 0.021(4) 0.006(4) 0.008(3) 0.005(4)
C1A3 0.040(5) 0.036(4) 0.032(4) 0.005(4) 0.011(4) 0.016(4)
C1A4 0.027(4) 0.038(4) 0.019(4) 0.001(3) 0.009(3) 0.000(3)
C1A5 0.037(5) 0.069(6) 0.018(4) 0.001(4) 0.010(3) 0.012(4)
C1A6 0.023(4) 0.049(5) 0.024(4) 0.003(4) 0.011(3) 0.012(4)
C1B1 0.019(4) 0.034(4) 0.021(4) 0.001(3) 0.007(3) 0.000(3)
C1B2 0.030(4) 0.027(4) 0.025(4) 0.002(3) 0.005(3) -0.003(4)
C1B3 0.031(4) 0.045(5) 0.018(4) 0.001(4) 0.007(3) -0.001(4)
C1B4 0.026(4) 0.055(5) 0.021(4) 0.002(4) 0.013(3) -0.007(4)
C1B5 0.039(5) 0.044(5) 0.028(4) -0.003(4) 0.006(4) 0.012(4)
C1B6 0.020(4) 0.029(4) 0.029(4) 0.000(3) 0.000(3) -0.005(3)
C2A 0.026(4) 0.026(4) 0.024(4) 0.004(3) 0.012(3) -0.003(3)
C3A 0.030(4) 0.023(4) 0.032(4) -0.004(3) 0.006(3) 0.000(3)
N4A 0.027(3) 0.026(3) 0.016(3) 0.000(3) 0.006(2) 0.000(3)
C5A 0.037(4) 0.039(4) 0.012(4) -0.004(3) 0.002(3) -0.007(4)
C6A 0.017(4) 0.045(5) 0.026(4) -0.002(3) 0.007(3) -0.006(3)
P7A 0.0235(10) 0.0287(10) 0.0187(9) 0.0014(8) 0.0038(8) -0.0015(8)
C7A1 0.021(4) 0.034(4) 0.022(4) 0.007(3) 0.010(3) 0.000(3)
C7A2 0.042(5) 0.036(4) 0.027(4) -0.002(4) 0.011(4) -0.006(4)
C7A3 0.050(5) 0.042(5) 0.039(5) 0.007(4) 0.020(4) -0.011(4)
C7A4 0.042(5) 0.058(5) 0.027(4) 0.013(4) 0.017(4) -0.001(4)
C7A5 0.044(5) 0.066(6) 0.026(4) 0.003(4) 0.009(4) -0.010(5)
C7A6 0.036(5) 0.070(6) 0.020(4) 0.001(4) 0.006(3) -0.005(4)
C7B1 0.027(4) 0.031(4) 0.017(4) 0.002(3) 0.006(3) -0.008(3)
C7B2 0.024(4) 0.029(4) 0.028(4) 0.003(3) 0.005(3) -0.011(3)
C7B3 0.023(4) 0.034(4) 0.028(4) 0.000(3) 0.002(3) -0.009(3)
C7B4 0.018(4) 0.031(4) 0.039(5) 0.000(4) -0.001(3) -0.007(3)
C7B5 0.030(4) 0.041(5) 0.020(4) 0.003(3) 0.002(3) 0.001(4)
C7B6 0.029(4) 0.041(5) 0.021(4) 0.011(3) 0.005(3) -0.006(4)
Pd2 0.0243(3) 0.0262(3) 0.0193(3) 0.0018(3) 0.0053(2) 0.0001(3)
Cl2 0.0352(10) 0.0239(9) 0.0264(10) 0.0026(8) 0.0058(8) -0.0004(8)
P1C 0.0224(10) 0.0259(10) 0.0241(10) -0.0005(8) 0.0062(8) -0.0015(8)
C1C1 0.027(4) 0.022(4) 0.021(4) -0.001(3) 0.009(3) -0.001(3)
C1C2 0.032(4) 0.039(5) 0.028(4) -0.001(4) 0.006(3) -0.002(4)
C1C3 0.036(4) 0.039(5) 0.025(4) 0.004(4) 0.008(3) -0.013(4)
C1C4 0.035(4) 0.036(5) 0.027(4) 0.003(3) 0.006(3) -0.002(4)
C1C5 0.040(5) 0.061(6) 0.021(4) -0.002(4) 0.012(3) -0.008(4)
C1C6 0.030(4) 0.051(5) 0.030(4) 0.002(4) 0.012(3) -0.016(4)
C1D1 0.029(4) 0.030(4) 0.019(4) -0.011(3) 0.005(3) -0.003(3)
C1D2 0.044(5) 0.032(4) 0.020(4) -0.003(3) 0.016(3) -0.004(4)
C1D3 0.026(4) 0.046(5) 0.045(5) -0.003(4) 0.011(4) 0.005(4)
C1D4 0.026(4) 0.054(5) 0.022(4) -0.006(4) 0.011(3) -0.001(4)
C1D5 0.027(4) 0.042(5) 0.038(5) 0.008(4) 0.008(3) -0.009(4)
C1D6 0.032(4) 0.032(4) 0.026(4) 0.005(3) 0.009(3) -0.008(4)
C2C 0.041(4) 0.021(4) 0.026(4) -0.004(3) 0.011(3) 0.000(3)
C3C 0.046(5) 0.022(4) 0.035(4) -0.002(4) 0.024(4) -0.009(4)
N4C 0.028(3) 0.031(3) 0.024(3) 0.002(3) 0.010(3) -0.001(3)
C5C 0.032(4) 0.038(5) 0.034(4) 0.008(4) 0.013(4) 0.009(4)
C6C 0.028(4) 0.044(5) 0.019(4) -0.001(3) 0.003(3) 0.007(4)
P7C 0.0248(10) 0.0338(11) 0.0174(10) 0.0014(8) 0.0040(8) 0.0047(9)
C7C1 0.025(4) 0.041(5) 0.019(4) -0.002(3) 0.003(3) 0.014(3)
C7C2 0.039(4) 0.024(4) 0.020(4) 0.002(3) 0.006(3) 0.013(4)
C7C3 0.020(4) 0.027(4) 0.031(4) 0.000(3) 0.006(3) 0.004(3)
C7C4 0.023(4) 0.042(5) 0.032(4) -0.005(4) 0.004(3) -0.001(4)
C7C5 0.019(4) 0.046(5) 0.034(4) -0.015(4) 0.001(3) 0.005(4)
C7C6 0.028(4) 0.054(5) 0.016(4) -0.011(4) 0.003(3) -0.002(4)
C7D1 0.016(4) 0.039(4) 0.022(4) -0.002(3) 0.002(3) 0.000(3)
C7D2 0.031(4) 0.041(5) 0.025(4) 0.007(4) 0.007(3) 0.001(4)
C7D3 0.038(5) 0.035(5) 0.037(5) -0.007(4) 0.006(4) 0.005(4)
C7D4 0.043(5) 0.031(4) 0.036(5) -0.001(4) 0.022(4) 0.005(4)
C7D5 0.047(5) 0.044(5) 0.020(4) 0.001(4) 0.010(4) -0.005(4)
C7D6 0.034(4) 0.043(5) 0.019(4) 0.004(3) 0.004(3) 0.007(4)
Cl1S 0.0490(14) 0.0452(13) 0.0731(17) 0.0101(12) -0.0014(12) -0.0022(11)
Cl2S 0.0358(11) 0.0337(11) 0.0346(10) 0.0015(8) 0.0157(8) 0.0007(8)
O1W 0.060(4) 0.068(5) 0.055(4) -0.030(4) 0.033(3) -0.024(4)
O2W 0.064(4) 0.059(4) 0.038(3) 0.001(3) 0.021(3) 0.013(3)

loop_
_atom_type_symbol
_atom_type_description
_atom_type_scat_dispersion_real
_atom_type_scat_dispersion_imag
_atom_type_scat_source
C C 0.0033 0.0016 'International Tables Vol C Tables 4.2.6.8 and 6.1.1.4'
H H 0.0000 0.0000 'International Tables Vol C Tables 4.2.6.8 and 6.1.1.4'
N N 0.0061 0.0033 'International Tables Vol C Tables 4.2.6.8 and 6.1.1.4'
O O 0.0106 0.0060 'International Tables Vol C Tables 4.2.6.8 and 6.1.1.4'
P P 0.1023 0.0942 'International Tables Vol C Tables 4.2.6.8 and 6.1.1.4'
Cl Cl 0.1484 0.1585 'International Tables Vol C Tables 4.2.6.8 and 6.1.1.4'
Pd Pd -0.9988 1.0072 'International Tables Vol C Tables 4.2.6.8 and 6.1.1.4'

loop_
_geom_angle_atom_site_label_1
_geom_angle_atom_site_label_2
_geom_angle_atom_site_label_3
_geom_angle
_geom_angle_site_symmetry_1
_geom_angle_site_symmetry_3
_geom_angle_publ_flag
N4A Pd1 P1A 84.41(15) . . ?
N4A Pd1 P7A 84.43(15) . . ?
P1A Pd1 P7A 168.37(7) . . ?
N4A Pd1 Cl1 175.76(15) . . ?
P1A Pd1 Cl1 95.26(6) . . ?
P7A Pd1 Cl1 96.12(6) . . ?
C1A1 P1A C1B1 106.9(3) . . ?
C1A1 P1A C2A 106.6(3) . . ?
C1B1 P1A C2A 108.8(3) . . ?
C1A1 P1A Pd1 118.1(2) . . ?
C1B1 P1A Pd1 114.8(2) . . ?
C2A P1A Pd1 101.0(2) . . ?
C1A6 C1A1 C1A2 119.3(6) . . ?
C1A6 C1A1 P1A 121.9(5) . . ?
C1A2 C1A1 P1A 118.9(5) . . ?
C1A3 C1A2 C1A1 120.9(6) . . ?
C1A4 C1A3 C1A2 119.7(7) . . ?
C1A3 C1A4 C1A5 120.2(7) . . ?
C1A4 C1A5 C1A6 119.7(7) . . ?
C1A1 C1A6 C1A5 120.2(6) . . ?
C1B6 C1B1 C1B2 118.2(6) . . ?
C1B6 C1B1 P1A 123.9(5) . . ?
C1B2 C1B1 P1A 117.9(5) . . ?
C1B1 C1B2 C1B3 120.9(7) . . ?
C1B4 C1B3 C1B2 119.0(7) . . ?
C1B5 C1B4 C1B3 121.0(7) . . ?
C1B4 C1B5 C1B6 119.7(7) . . ?
C1B1 C1B6 C1B5 121.2(7) . . ?
C3A C2A P1A 109.4(4) . . ?
N4A C3A C2A 108.8(5) . . ?
C5A N4A C3A 111.6(5) . . ?
C5A N4A Pd1 115.1(4) . . ?
C3A N4A Pd1 115.2(4) . . ?
N4A C5A C6A 108.5(5) . . ?
C5A C6A P7A 109.3(4) . . ?
C7B1 P7A C6A 106.6(3) . . ?
C7B1 P7A C7A1 105.7(3) . . ?
C6A P7A C7A1 109.0(3) . . ?
C7B1 P7A Pd1 120.7(2) . . ?
C6A P7A Pd1 100.2(2) . . ?
C7A1 P7A Pd1 114.0(2) . . ?
C7A2 C7A1 C7A6 120.0(6) . . ?
C7A2 C7A1 P7A 118.3(5) . . ?
C7A6 C7A1 P7A 121.6(5) . . ?
C7A1 C7A2 C7A3 121.5(7) . . ?
C7A2 C7A3 C7A4 118.5(7) . . ?
C7A5 C7A4 C7A3 119.9(7) . . ?
C7A4 C7A5 C7A6 121.0(7) . . ?
C7A5 C7A6 C7A1 119.0(7) . . ?
C7B6 C7B1 C7B2 118.9(6) . . ?
C7B6 C7B1 P7A 124.0(5) . . ?
C7B2 C7B1 P7A 117.2(5) . . ?
C7B3 C7B2 C7B1 120.4(6) . . ?
C7B2 C7B3 C7B4 119.3(7) . . ?
C7B5 C7B4 C7B3 120.7(7) . . ?
C7B6 C7B5 C7B4 120.2(7) . . ?
C7B5 C7B6 C7B1 120.5(6) . . ?
N4C Pd2 Cl2 177.40(16) . . ?
N4C Pd2 P1C 84.37(16) . . ?
Cl2 Pd2 P1C 94.04(6) . . ?
N4C Pd2 P7C 84.73(16) . . ?
Cl2 Pd2 P7C 96.94(7) . . ?
P1C Pd2 P7C 168.86(7) . . ?
C1D1 P1C C1C1 106.0(3) . . ?
C1D1 P1C C2C 107.7(3) . . ?
C1C1 P1C C2C 108.2(3) . . ?
C1D1 P1C Pd2 114.0(2) . . ?
C1C1 P1C Pd2 119.8(2) . . ?
C2C P1C Pd2 100.4(2) . . ?
C1C2 C1C1 C1C6 118.7(6) . . ?
C1C2 C1C1 P1C 119.0(5) . . ?
C1C6 C1C1 P1C 122.3(5) . . ?
C1C1 C1C2 C1C3 119.9(7) . . ?
C1C4 C1C3 C1C2 120.1(7) . . ?
C1C5 C1C4 C1C3 120.6(7) . . ?
C1C4 C1C5 C1C6 120.2(7) . . ?
C1C5 C1C6 C1C1 120.5(6) . . ?
C1D6 C1D1 C1D2 118.5(6) . . ?
C1D6 C1D1 P1C 122.1(5) . . ?
C1D2 C1D1 P1C 119.5(5) . . ?
C1D3 C1D2 C1D1 121.0(7) . . ?
C1D4 C1D3 C1D2 119.4(7) . . ?
C1D5 C1D4 C1D3 120.3(7) . . ?
C1D4 C1D5 C1D6 121.0(7) . . ?
C1D1 C1D6 C1D5 119.9(7) . . ?
C3C C2C P1C 106.8(4) . . ?
N4C C3C C2C 108.2(5) . . ?
C5C N4C C3C 112.7(5) . . ?
C5C N4C Pd2 114.8(4) . . ?
C3C N4C Pd2 113.7(4) . . ?
N4C C5C C6C 109.0(6) . . ?
C5C C6C P7C 109.6(5) . . ?
C7C1 P7C C7D1 103.6(3) . . ?
C7C1 P7C C6C 107.4(3) . . ?
C7D1 P7C C6C 109.5(3) . . ?
C7C1 P7C Pd2 117.3(2) . . ?
C7D1 P7C Pd2 118.9(2) . . ?
C6C P7C Pd2 99.5(2) . . ?
C7C2 C7C1 C7C6 117.7(7) . . ?
C7C2 C7C1 P7C 119.9(5) . . ?
C7C6 C7C1 P7C 122.5(5) . . ?
C7C3 C7C2 C7C1 120.7(7) . . ?
C7C2 C7C3 C7C4 121.1(7) . . ?
C7C3 C7C4 C7C5 120.1(7) . . ?
C7C6 C7C5 C7C4 119.2(7) . . ?
C7C5 C7C6 C7C1 121.3(7) . . ?
C7D2 C7D1 C7D6 119.0(6) . . ?
C7D2 C7D1 P7C 117.8(5) . . ?
C7D6 C7D1 P7C 123.0(5) . . ?
C7D3 C7D2 C7D1 120.9(7) . . ?
C7D2 C7D3 C7D4 120.3(7) . . ?
C7D5 C7D4 C7D3 119.5(7) . . ?
C7D4 C7D5 C7D6 120.3(7) . . ?
C7D1 C7D6 C7D5 120.0(7) . . ?

loop_
_geom_bond_atom_site_label_1
_geom_bond_atom_site_label_2
_geom_bond_distance
_geom_bond_site_symmetry_2
_geom_bond_publ_flag
Pd1 N4A 2.065(5) . ?
Pd1 P1A 2.2973(18) . ?
Pd1 P7A 2.3060(18) . ?
Pd1 Cl1 2.3082(17) . ?
P1A C1A1 1.803(6) . ?
P1A C1B1 1.804(6) . ?
P1A C2A 1.812(6) . ?
C1A1 C1A6 1.362(9) . ?
C1A1 C1A2 1.394(9) . ?
C1A2 C1A3 1.380(9) . ?
C1A3 C1A4 1.373(9) . ?
C1A4 C1A5 1.379(9) . ?
C1A5 C1A6 1.405(9) . ?
C1B1 C1B6 1.383(9) . ?
C1B1 C1B2 1.395(9) . ?
C1B2 C1B3 1.397(9) . ?
C1B3 C1B4 1.386(10) . ?
C1B4 C1B5 1.361(10) . ?
C1B5 C1B6 1.395(9) . ?
C2A C3A 1.528(9) . ?
C3A N4A 1.502(8) . ?
N4A C5A 1.493(7) . ?
C5A C6A 1.523(9) . ?
C6A P7A 1.829(7) . ?
P7A C7B1 1.813(7) . ?
P7A C7A1 1.833(6) . ?
C7A1 C7A2 1.361(9) . ?
C7A1 C7A6 1.399(9) . ?
C7A2 C7A3 1.381(9) . ?
C7A3 C7A4 1.405(10) . ?
C7A4 C7A5 1.371(10) . ?
C7A5 C7A6 1.379(10) . ?
C7B1 C7B6 1.386(9) . ?
C7B1 C7B2 1.418(9) . ?
C7B2 C7B3 1.375(9) . ?
C7B3 C7B4 1.391(9) . ?
C7B4 C7B5 1.383(9) . ?
C7B5 C7B6 1.374(9) . ?
Pd2 N4C 2.056(5) . ?
Pd2 Cl2 2.3019(17) . ?
Pd2 P1C 2.3021(19) . ?
Pd2 P7C 2.3172(18) . ?
P1C C1D1 1.794(7) . ?
P1C C1C1 1.817(6) . ?
P1C C2C 1.824(7) . ?
C1C1 C1C2 1.383(9) . ?
C1C1 C1C6 1.387(9) . ?
C1C2 C1C3 1.385(9) . ?
C1C3 C1C4 1.369(9) . ?
C1C4 C1C5 1.349(9) . ?
C1C5 C1C6 1.379(9) . ?
C1D1 C1D6 1.391(9) . ?
C1D1 C1D2 1.403(9) . ?
C1D2 C1D3 1.396(9) . ?
C1D3 C1D4 1.382(10) . ?
C1D4 C1D5 1.366(10) . ?
C1D5 C1D6 1.401(9) . ?
C2C C3C 1.530(9) . ?
C3C N4C 1.493(8) . ?
N4C C5C 1.492(8) . ?
C5C C6C 1.516(9) . ?
C6C P7C 1.820(7) . ?
P7C C7C1 1.798(7) . ?
P7C C7D1 1.809(7) . ?
C7C1 C7C2 1.400(9) . ?
C7C1 C7C6 1.413(9) . ?
C7C2 C7C3 1.362(9) . ?
C7C3 C7C4 1.382(9) . ?
C7C4 C7C5 1.384(9) . ?
C7C5 C7C6 1.382(10) . ?
C7D1 C7D2 1.382(9) . ?
C7D1 C7D6 1.399(9) . ?
C7D2 C7D3 1.382(9) . ?
C7D3 C7D4 1.406(10) . ?
C7D4 C7D5 1.365(9) . ?
C7D5 C7D6 1.414(9) . ?
